data_2236735
loop_
_publ_author_name
'Mughal, Shumaila Younas'
'Khan, Islam Ullah'
'Harrison, William T. A.'
'Khan, Muneeb Hayat'
'Tahir, Muhammad Nawaz'

_publ_section_title
;
 <i>N</i>-(2,3-Dimethylphenyl)-4-methyl-<i>N</i>-(4-methylphenylsulfonyl)benzenesulfonamide
;
_journal_coeditor_code XU5622
_journal_issue 10
_journal_name_full 'Acta Crystallographica Section E'
_journal_page_first o3013
_journal_paper_doi 10.1107/S1600536812039773
_journal_volume 68
_journal_year 2012
_chemical_formula_iupac 'C22 H23 N O4 S2'
_chemical_formula_moiety 'C22 H23 N O4 S2'
_chemical_formula_sum 'C22 H23 N O4 S2'
_chemical_formula_weight 429.53
_chemical_name_systematic
;
<i>N</i>-(2,3-Dimethylphenyl)-4-methyl-<i>N</i>-(4-
methylphenylsulfonyl)benzenesulfonamide
;
_space_group_IT_number 2
_symmetry_cell_setting triclinic
_symmetry_space_group_name_Hall '-P 1'
_symmetry_space_group_name_H-M 'P -1'
_atom_sites_solution_hydrogens geom
_atom_sites_solution_primary direct
_atom_sites_solution_secondary difmap
_audit_creation_method SHELXL97
_cell_angle_alpha 103.282(7)
_cell_angle_beta 91.659(7)
_cell_angle_gamma 108.382(7)
_cell_formula_units_Z 2
_cell_length_a 7.5523(8)
_cell_length_b 8.4635(9)
_cell_length_c 17.5004(17)
_cell_measurement_reflns_used 185
_cell_measurement_temperature 296(2)
_cell_measurement_theta_max 19.5
_cell_measurement_theta_min 3.3
_cell_volume 1026.89(19)
_computing_cell_refinement 'SAINT (Bruker, 2007)'
_computing_data_collection 'APEX2 (Bruker, 2007)'
_computing_data_reduction 'SAINT (Bruker, 2007)'
_computing_molecular_graphics 'ORTEP-3 (Farrugia, 1997)'
_computing_publication_material 'SHELXL97 (Sheldrick, 2008)'
_computing_structure_refinement 'SHELXL97 (Sheldrick, 2008)'
_computing_structure_solution 'SHELXS97 (Sheldrick, 2008)'
_diffrn_ambient_temperature 296(2)
_diffrn_measured_fraction_theta_full 0.990
_diffrn_measured_fraction_theta_max 0.990
_diffrn_measurement_device_type 'Bruker APEXII CCD'
_diffrn_measurement_method \w
_diffrn_radiation_monochromator graphite
_diffrn_radiation_source 'fine-focus sealed tube'
_diffrn_radiation_type MoK\a
_diffrn_radiation_wavelength 0.71073
_diffrn_reflns_av_R_equivalents 0.0679
_diffrn_reflns_av_sigmaI/netI 0.0959
_diffrn_reflns_limit_h_max 9
_diffrn_reflns_limit_h_min -9
_diffrn_reflns_limit_k_max 10
_diffrn_reflns_limit_k_min -10
_diffrn_reflns_limit_l_max 22
_diffrn_reflns_limit_l_min -22
_diffrn_reflns_number 16232
_diffrn_reflns_theta_full 27.30
_diffrn_reflns_theta_max 27.30
_diffrn_reflns_theta_min 1.20
_diffrn_standards_decay_% 0
_exptl_absorpt_coefficient_mu 0.288
_exptl_absorpt_correction_T_max 0.9662
_exptl_absorpt_correction_T_min 0.9134
_exptl_absorpt_correction_type multi-scan
_exptl_absorpt_process_details '(SADABS; Bruker, 2007)'
_exptl_crystal_colour yellow
_exptl_crystal_density_diffrn 1.389
_exptl_crystal_density_method 'not measured'
_exptl_crystal_description block
_exptl_crystal_F_000 452
_exptl_crystal_size_max 0.32
_exptl_crystal_size_mid 0.23
_exptl_crystal_size_min 0.12
_refine_diff_density_max 0.244
_refine_diff_density_min -0.296
_refine_ls_extinction_method none
_refine_ls_goodness_of_fit_ref 0.959
_refine_ls_hydrogen_treatment constr
_refine_ls_matrix_type full
_refine_ls_number_parameters 266
_refine_ls_number_reflns 4569
_refine_ls_number_restraints 0
_refine_ls_restrained_S_all 0.959
_refine_ls_R_factor_all 0.1300
_refine_ls_R_factor_gt 0.0548
_refine_ls_shift/su_max 0.002
_refine_ls_shift/su_mean 0.000
_refine_ls_structure_factor_coef Fsqd
_refine_ls_weighting_details 'calc w = 1/[\s^2^(Fo^2^)+(0.0520P)^2^] where P=(Fo^2^+2Fc^2^)/3'
_refine_ls_weighting_scheme calc
_refine_ls_wR_factor_gt 0.1035
_refine_ls_wR_factor_ref 0.1290
_reflns_number_gt 2359
_reflns_number_total 4569
_reflns_threshold_expression I>2\s(I)
_cod_data_source_file xu5622.cif
_cod_data_source_block I
_cod_original_cell_volume 1026.89(18)
_cod_database_code 2236735
_cod_database_fobs_code 2236735

loop_
_symmetry_equiv_pos_as_xyz
'x, y, z'
'-x, -y, -z'

loop_
_atom_site_type_symbol
_atom_site_label
_atom_site_fract_x
_atom_site_fract_y
_atom_site_fract_z
_atom_site_U_iso_or_equiv
_atom_site_adp_type
_atom_site_calc_flag
_atom_site_refinement_flags
_atom_site_occupancy
_atom_site_symmetry_multiplicity
C C1 0.1812(4) 0.1458(4) 0.21323(18) 0.0419(8) Uani d . 1 1
C C2 0.1984(4) -0.0039(4) 0.22706(18) 0.0439(8) Uani d . 1 1
C C3 0.2906(4) -0.0938(4) 0.17351(19) 0.0462(8) Uani d . 1 1
C C4 0.3599(5) -0.0318(4) 0.1105(2) 0.0569(9) Uani d . 1 1
H H4 0.4194 -0.0923 0.0751 0.068 Uiso calc R 1 1
C C5 0.3422(5) 0.1202(5) 0.0990(2) 0.0580(10) Uani d . 1 1
H H5 0.3914 0.1611 0.0565 0.070 Uiso calc R 1 1
C C6 0.2535(5) 0.2086(4) 0.14952(18) 0.0477(8) Uani d . 1 1
H H6 0.2410 0.3099 0.1418 0.057 Uiso calc R 1 1
C C7 0.1242(5) -0.0688(4) 0.29584(18) 0.0546(9) Uani d . 1 1
H H7A 0.0585 0.0028 0.3239 0.082 Uiso calc R 1 1
H H7B 0.2266 -0.0663 0.3305 0.082 Uiso calc R 1 1
H H7C 0.0398 -0.1848 0.2776 0.082 Uiso calc R 1 1
C C8 0.3123(5) -0.2576(4) 0.1842(2) 0.0694(11) Uani d . 1 1
H H8A 0.3848 -0.2974 0.1447 0.104 Uiso calc R 1 1
H H8B 0.1906 -0.3432 0.1789 0.104 Uiso calc R 1 1
H H8C 0.3753 -0.2372 0.2357 0.104 Uiso calc R 1 1
C C9 0.2566(4) 0.3436(4) 0.41450(18) 0.0433(8) Uani d . 1 1
C C10 0.1242(5) 0.3167(4) 0.46751(19) 0.0514(9) Uani d . 1 1
H H10 0.0154 0.3442 0.4620 0.062 Uiso calc R 1 1
C C11 0.1568(5) 0.2491(4) 0.52790(19) 0.0570(9) Uani d . 1 1
H H11 0.0679 0.2307 0.5635 0.068 Uiso calc R 1 1
C C12 0.3164(5) 0.2071(4) 0.53832(19) 0.0500(9) Uani d . 1 1
C C13 0.4476(5) 0.2369(4) 0.48554(19) 0.0533(9) Uani d . 1 1
H H13 0.5568 0.2104 0.4918 0.064 Uiso calc R 1 1
C C14 0.4203(5) 0.3057(4) 0.42331(18) 0.0468(8) Uani d . 1 1
H H14 0.5100 0.3259 0.3882 0.056 Uiso calc R 1 1
C C15 0.3467(5) 0.1285(4) 0.6041(2) 0.0719(11) Uani d . 1 1
H H15A 0.3366 0.2009 0.6536 0.108 Uiso calc R 1 1
H H15B 0.4694 0.1175 0.6046 0.108 Uiso calc R 1 1
H H15C 0.2535 0.0169 0.5961 0.108 Uiso calc R 1 1
C C16 -0.1829(4) 0.3224(4) 0.18865(18) 0.0419(8) Uani d . 1 1
C C17 -0.1586(4) 0.2853(4) 0.10925(19) 0.0483(8) Uani d . 1 1
H H17 -0.1287 0.1878 0.0862 0.058 Uiso calc R 1 1
C C18 -0.1790(4) 0.3935(4) 0.06515(19) 0.0504(9) Uani d . 1 1
H H18 -0.1608 0.3694 0.0119 0.061 Uiso calc R 1 1
C C19 -0.2260(4) 0.5380(4) 0.09775(19) 0.0487(8) Uani d . 1 1
C C20 -0.2563(4) 0.5687(4) 0.17601(19) 0.0507(9) Uani d . 1 1
H H20 -0.2927 0.6628 0.1984 0.061 Uiso calc R 1 1
C C21 -0.2338(4) 0.4631(4) 0.22206(19) 0.0451(8) Uani d . 1 1
H H21 -0.2528 0.4867 0.2752 0.054 Uiso calc R 1 1
C C22 -0.2436(5) 0.6588(4) 0.0491(2) 0.0703(11) Uani d . 1 1
H H22A -0.3473 0.6978 0.0634 0.105 Uiso calc R 1 1
H H22B -0.2646 0.5998 -0.0059 0.105 Uiso calc R 1 1
H H22C -0.1301 0.7558 0.0587 0.105 Uiso calc R 1 1
S S1 0.21539(12) 0.42043(10) 0.33376(5) 0.0459(2) Uani d . 1 1
S S2 -0.15010(12) 0.18724(10) 0.24649(5) 0.0463(3) Uani d . 1 1
O O1 0.1014(3) 0.5258(3) 0.35325(13) 0.0608(7) Uani d . 1 1
O O2 0.3882(3) 0.4819(3) 0.30225(12) 0.0556(6) Uani d . 1 1
O O3 -0.2238(3) 0.2258(3) 0.31952(13) 0.0610(7) Uani d . 1 1
O O4 -0.2068(3) 0.0159(3) 0.19840(14) 0.0591(7) Uani d . 1 1
N N1 0.0840(3) 0.2420(3) 0.26533(14) 0.0391(6) Uani d . 1 1

loop_
_atom_site_aniso_label
_atom_site_aniso_U_11
_atom_site_aniso_U_22
_atom_site_aniso_U_33
_atom_site_aniso_U_12
_atom_site_aniso_U_13
_atom_site_aniso_U_23
C1 0.0376(19) 0.0415(19) 0.0474(19) 0.0163(16) -0.0025(16) 0.0090(16)
C2 0.0392(19) 0.0467(19) 0.0449(19) 0.0117(16) -0.0030(15) 0.0144(16)
C3 0.036(2) 0.051(2) 0.051(2) 0.0206(17) 0.0014(16) 0.0036(17)
C4 0.051(2) 0.060(2) 0.060(2) 0.0245(19) 0.0056(19) 0.0086(19)
C5 0.055(2) 0.073(3) 0.052(2) 0.024(2) 0.0149(19) 0.023(2)
C6 0.050(2) 0.052(2) 0.049(2) 0.0225(18) 0.0090(17) 0.0189(17)
C7 0.060(2) 0.049(2) 0.056(2) 0.0148(18) 0.0050(18) 0.0190(18)
C8 0.073(3) 0.061(2) 0.086(3) 0.038(2) 0.010(2) 0.018(2)
C9 0.046(2) 0.0410(19) 0.0442(19) 0.0171(16) 0.0063(16) 0.0090(16)
C10 0.054(2) 0.058(2) 0.051(2) 0.0271(19) 0.0175(18) 0.0163(18)
C11 0.062(3) 0.064(2) 0.047(2) 0.020(2) 0.0189(19) 0.0160(19)
C12 0.057(2) 0.042(2) 0.047(2) 0.0137(17) 0.0012(18) 0.0095(17)
C13 0.052(2) 0.050(2) 0.060(2) 0.0246(18) 0.0004(19) 0.0097(19)
C14 0.045(2) 0.0447(19) 0.048(2) 0.0145(17) 0.0085(17) 0.0073(16)
C15 0.089(3) 0.064(3) 0.062(2) 0.020(2) 0.000(2) 0.024(2)
C16 0.0370(19) 0.0437(19) 0.051(2) 0.0186(16) 0.0045(16) 0.0171(16)
C17 0.047(2) 0.046(2) 0.053(2) 0.0212(17) 0.0038(17) 0.0080(17)
C18 0.050(2) 0.060(2) 0.0431(19) 0.0199(19) 0.0062(17) 0.0125(18)
C19 0.044(2) 0.053(2) 0.053(2) 0.0193(18) 0.0010(17) 0.0174(18)
C20 0.056(2) 0.047(2) 0.058(2) 0.0279(18) 0.0057(18) 0.0152(18)
C21 0.042(2) 0.052(2) 0.049(2) 0.0246(17) 0.0092(16) 0.0157(17)
C22 0.084(3) 0.078(3) 0.068(3) 0.043(2) 0.008(2) 0.034(2)
S1 0.0543(6) 0.0368(5) 0.0494(5) 0.0175(4) 0.0080(4) 0.0127(4)
S2 0.0412(5) 0.0448(5) 0.0622(6) 0.0189(4) 0.0124(4) 0.0242(5)
O1 0.0785(18) 0.0464(14) 0.0692(16) 0.0382(14) 0.0113(14) 0.0123(12)
O2 0.0524(15) 0.0477(14) 0.0604(15) 0.0034(12) 0.0131(12) 0.0193(12)
O3 0.0601(16) 0.0763(17) 0.0700(16) 0.0367(14) 0.0329(14) 0.0406(14)
O4 0.0485(15) 0.0355(13) 0.0910(18) 0.0114(11) 0.0001(13) 0.0159(13)
N1 0.0349(15) 0.0394(15) 0.0456(15) 0.0154(13) 0.0042(12) 0.0112(13)

loop_
_atom_type_symbol
_atom_type_description
_atom_type_scat_dispersion_real
_atom_type_scat_dispersion_imag
_atom_type_scat_source
C C 0.0033 0.0016 'International Tables Vol C Tables 4.2.6.8 and 6.1.1.4'
H H 0.0000 0.0000 'International Tables Vol C Tables 4.2.6.8 and 6.1.1.4'
N N 0.0061 0.0033 'International Tables Vol C Tables 4.2.6.8 and 6.1.1.4'
O O 0.0106 0.0060 'International Tables Vol C Tables 4.2.6.8 and 6.1.1.4'
S S 0.1246 0.1234 'International Tables Vol C Tables 4.2.6.8 and 6.1.1.4'

loop_
_geom_angle_atom_site_label_1
_geom_angle_atom_site_label_2
_geom_angle_atom_site_label_3
_geom_angle
C2 C1 C6 122.1(3)
C2 C1 N1 120.2(3)
C6 C1 N1 117.7(2)
C1 C2 C3 117.6(3)
C1 C2 C7 122.0(3)
C3 C2 C7 120.4(3)
C4 C3 C2 119.9(3)
C4 C3 C8 119.6(3)
C2 C3 C8 120.5(3)
C3 C4 C5 121.0(3)
C3 C4 H4 119.5
C5 C4 H4 119.5
C6 C5 C4 120.2(3)
C6 C5 H5 119.9
C4 C5 H5 119.9
C5 C6 C1 119.2(3)
C5 C6 H6 120.4
C1 C6 H6 120.4
C2 C7 H7A 109.5
C2 C7 H7B 109.5
H7A C7 H7B 109.5
C2 C7 H7C 109.5
H7A C7 H7C 109.5
H7B C7 H7C 109.5
C3 C8 H8A 109.5
C3 C8 H8B 109.5
H8A C8 H8B 109.5
C3 C8 H8C 109.5
H8A C8 H8C 109.5
H8B C8 H8C 109.5
C14 C9 C10 120.9(3)
C14 C9 S1 119.0(2)
C10 C9 S1 120.1(2)
C11 C10 C9 118.6(3)
C11 C10 H10 120.7
C9 C10 H10 120.7
C10 C11 C12 122.5(3)
C10 C11 H11 118.7
C12 C11 H11 118.7
C11 C12 C13 118.0(3)
C11 C12 C15 121.5(3)
C13 C12 C15 120.5(3)
C12 C13 C14 121.4(3)
C12 C13 H13 119.3
C14 C13 H13 119.3
C9 C14 C13 118.6(3)
C9 C14 H14 120.7
C13 C14 H14 120.7
C12 C15 H15A 109.5
C12 C15 H15B 109.5
H15A C15 H15B 109.5
C12 C15 H15C 109.5
H15A C15 H15C 109.5
H15B C15 H15C 109.5
C21 C16 C17 120.3(3)
C21 C16 S2 120.1(2)
C17 C16 S2 119.5(2)
C18 C17 C16 119.3(3)
C18 C17 H17 120.4
C16 C17 H17 120.4
C17 C18 C19 121.5(3)
C17 C18 H18 119.2
C19 C18 H18 119.2
C20 C19 C18 118.1(3)
C20 C19 C22 120.7(3)
C18 C19 C22 121.1(3)
C19 C20 C21 121.4(3)
C19 C20 H20 119.3
C21 C20 H20 119.3
C16 C21 C20 119.2(3)
C16 C21 H21 120.4
C20 C21 H21 120.4
C19 C22 H22A 109.5
C19 C22 H22B 109.5
H22A C22 H22B 109.5
C19 C22 H22C 109.5
H22A C22 H22C 109.5
H22B C22 H22C 109.5
O1 S1 O2 120.61(13)
O1 S1 N1 106.68(13)
O2 S1 N1 105.80(12)
O1 S1 C9 109.75(14)
O2 S1 C9 108.68(14)
N1 S1 C9 103.99(13)
O3 S2 O4 120.69(14)
O3 S2 N1 107.89(14)
O4 S2 N1 104.27(12)
O3 S2 C16 109.27(13)
O4 S2 C16 108.54(14)
N1 S2 C16 105.04(12)
C1 N1 S2 118.5(2)
C1 N1 S1 117.88(19)
S2 N1 S1 123.06(14)

loop_
_geom_bond_atom_site_label_1
_geom_bond_atom_site_label_2
_geom_bond_distance
C1 C2 1.387(4)
C1 C6 1.396(4)
C1 N1 1.452(3)
C2 C3 1.409(4)
C2 C7 1.487(4)
C3 C4 1.374(4)
C3 C8 1.498(4)
C4 C5 1.393(4)
C4 H4 0.9300
C5 C6 1.356(4)
C5 H5 0.9300
C6 H6 0.9300
C7 H7A 0.9600
C7 H7B 0.9600
C7 H7C 0.9600
C8 H8A 0.9600
C8 H8B 0.9600
C8 H8C 0.9600
C9 C14 1.385(4)
C9 C10 1.385(4)
C9 S1 1.744(3)
C10 C11 1.362(4)
C10 H10 0.9300
C11 C12 1.379(4)
C11 H11 0.9300
C12 C13 1.379(4)
C12 C15 1.500(4)
C13 C14 1.386(4)
C13 H13 0.9300
C14 H14 0.9300
C15 H15A 0.9600
C15 H15B 0.9600
C15 H15C 0.9600
C16 C21 1.375(4)
C16 C17 1.383(4)
C16 S2 1.758(3)
C17 C18 1.365(4)
C17 H17 0.9300
C18 C19 1.383(4)
C18 H18 0.9300
C19 C20 1.374(4)
C19 C22 1.506(4)
C20 C21 1.377(4)
C20 H20 0.9300
C21 H21 0.9300
C22 H22A 0.9600
C22 H22B 0.9600
C22 H22C 0.9600
S1 O1 1.419(2)
S1 O2 1.423(2)
S1 N1 1.689(3)
S2 O3 1.419(2)
S2 O4 1.422(2)
S2 N1 1.682(2)

loop_
_geom_hbond_atom_site_label_D
_geom_hbond_atom_site_label_H
_geom_hbond_atom_site_label_A
_geom_hbond_site_symmetry_A
_geom_hbond_distance_DH
_geom_hbond_distance_HA
_geom_hbond_distance_DA
_geom_hbond_angle_DHA
C8 H8B Cg 1_545 0.96 2.96 3.912(4) 169

loop_
_geom_torsion_atom_site_label_1
_geom_torsion_atom_site_label_2
_geom_torsion_atom_site_label_3
_geom_torsion_atom_site_label_4
_geom_torsion
C6 C1 C2 C3 -0.8(5)
N1 C1 C2 C3 178.6(3)
C6 C1 C2 C7 178.9(3)
N1 C1 C2 C7 -1.7(5)
C1 C2 C3 C4 0.2(5)
C7 C2 C3 C4 -179.5(3)
C1 C2 C3 C8 -179.2(3)
C7 C2 C3 C8 1.1(5)
C2 C3 C4 C5 0.6(5)
C8 C3 C4 C5 -179.9(3)
C3 C4 C5 C6 -0.9(6)
C4 C5 C6 C1 0.3(5)
C2 C1 C6 C5 0.6(5)
N1 C1 C6 C5 -178.9(3)
C14 C9 C10 C11 -1.2(5)
S1 C9 C10 C11 177.0(3)
C9 C10 C11 C12 0.2(5)
C10 C11 C12 C13 0.7(5)
C10 C11 C12 C15 -178.4(3)
C11 C12 C13 C14 -0.6(5)
C15 C12 C13 C14 178.5(3)
C10 C9 C14 C13 1.2(5)
S1 C9 C14 C13 -176.9(2)
C12 C13 C14 C9 -0.4(5)
C21 C16 C17 C18 2.4(5)
S2 C16 C17 C18 -178.1(2)
C16 C17 C18 C19 -0.9(5)
C17 C18 C19 C20 -1.5(5)
C17 C18 C19 C22 178.5(3)
C18 C19 C20 C21 2.5(5)
C22 C19 C20 C21 -177.5(3)
C17 C16 C21 C20 -1.4(5)
S2 C16 C21 C20 179.1(2)
C19 C20 C21 C16 -1.1(5)
C14 C9 S1 O1 -151.8(3)
C10 C9 S1 O1 30.0(3)
C14 C9 S1 O2 -18.0(3)
C10 C9 S1 O2 163.8(3)
C14 C9 S1 N1 94.4(3)
C10 C9 S1 N1 -83.8(3)
C21 C16 S2 O3 12.9(3)
C17 C16 S2 O3 -166.5(3)
C21 C16 S2 O4 146.4(3)
C17 C16 S2 O4 -33.1(3)
C21 C16 S2 N1 -102.6(3)
C17 C16 S2 N1 78.0(3)
C2 C1 N1 S2 -87.0(3)
C6 C1 N1 S2 92.5(3)
C2 C1 N1 S1 101.4(3)
C6 C1 N1 S1 -79.1(3)
O3 S2 N1 C1 149.88(19)
O4 S2 N1 C1 20.4(2)
C16 S2 N1 C1 -93.7(2)
O3 S2 N1 S1 -39.04(18)
O4 S2 N1 S1 -168.49(14)
C16 S2 N1 S1 77.43(18)
O1 S1 N1 C1 156.45(19)
O2 S1 N1 C1 26.9(2)
C9 S1 N1 C1 -87.6(2)
O1 S1 N1 S2 -14.67(18)
O2 S1 N1 S2 -144.26(15)
C9 S1 N1 S2 101.31(17)

loop_
_cod_related_entry_id
_cod_related_entry_database
_cod_related_entry_code
1 ChemSpider 30658187
